data_4077298
loop_
_publ_author_name
'Patton, Jasson T.'
'Feng, Shaoguang G.'
'Abboud, Khalil A.'

_publ_section_title
;
 Chelating Diamide Group IV Metal Olefin Polymerization Catalysts
;
_journal_issue 16
_journal_name_full Organometallics
_journal_page_first 3399
_journal_paper_doi 10.1021/om010101l
_journal_volume 20
_journal_year 2001
_chemical_formula_sum 'C6 H10 Hg O2'
_chemical_formula_weight 314.73
_chemical_name_systematic
; 
 ? 
;
_space_group_IT_number 14
_symmetry_cell_setting monoclinic
_symmetry_space_group_name_Hall '-P 2ybc'
_symmetry_space_group_name_H-M 'P 1 21/c 1'
_atom_sites_solution_hydrogens geom
_atom_sites_solution_primary patterson
_atom_sites_solution_secondary difmap
_audit_creation_method SHELXL
_cell_angle_alpha 90.00
_cell_angle_beta 101.194(5)
_cell_angle_gamma 90.00
_cell_formula_units_Z 4
_cell_length_a 8.9637(6)
_cell_length_b 9.0961(5)
_cell_length_c 9.5728(7)
_cell_measurement_reflns_used 80
_cell_measurement_temperature 173(2)
_cell_measurement_theta_max 11.9
_cell_measurement_theta_min 5.3
_cell_volume 765.67(9)
_computing_cell_refinement 'Siemens XSCANS'
_computing_data_collection 'Siemens XSCANS'
_computing_data_reduction 'Siemens XSCANS'
_computing_molecular_graphics 'Siemens SHELXTL'
_computing_publication_material 'Siemens SHELXTL'
_computing_structure_refinement 'SHELXL-93 (Sheldrick, 1993)'
_computing_structure_solution 'SHELXS-86 (Sheldrick, 1990)'
_diffrn_ambient_temperature 173(2)
_diffrn_measurement_device 'Siemens P4'
_diffrn_measurement_method \W-scans
_diffrn_radiation_monochromator graphite
_diffrn_radiation_source 'fine-focus sealed tube'
_diffrn_radiation_type MoK\a
_diffrn_radiation_wavelength 0.71073
_diffrn_reflns_av_R_equivalents 0.0413
_diffrn_reflns_av_sigmaI/netI 0.0413
_diffrn_reflns_limit_h_max 10
_diffrn_reflns_limit_h_min -10
_diffrn_reflns_limit_k_max 10
_diffrn_reflns_limit_k_min -10
_diffrn_reflns_limit_l_max 0
_diffrn_reflns_limit_l_min -11
_diffrn_reflns_number 2765
_diffrn_reflns_theta_max 24.98
_diffrn_reflns_theta_min 3.12
_diffrn_standards_decay_% 0.3
_diffrn_standards_interval_count 247
_diffrn_standards_number 3
_exptl_absorpt_coefficient_mu 20.030
_exptl_absorpt_correction_T_max 0.98529
_exptl_absorpt_correction_T_min 0.28489
_exptl_absorpt_correction_type Psi-scans
_exptl_crystal_colour colourless
_exptl_crystal_density_diffrn 2.730
_exptl_crystal_description block
_exptl_crystal_F_000 568
_exptl_crystal_size_max 0.36
_exptl_crystal_size_mid 0.20
_exptl_crystal_size_min 0.18
_refine_diff_density_max 1.401
_refine_diff_density_min -2.370
_refine_diff_density_rms 0.249
_refine_ls_extinction_method none
_refine_ls_goodness_of_fit_all 1.015
_refine_ls_goodness_of_fit_obs 1.072
_refine_ls_hydrogen_treatment riding
_refine_ls_matrix_type full
_refine_ls_number_parameters 83
_refine_ls_number_reflns 1345
_refine_ls_number_restraints 0
_refine_ls_restrained_S_all 1.015
_refine_ls_restrained_S_obs 1.072
_refine_ls_R_factor_all 0.0327
_refine_ls_R_factor_obs 0.0273
_refine_ls_shift/esd_max 0.001
_refine_ls_shift/esd_mean 0.000
_refine_ls_structure_factor_coef Fsqd
_refine_ls_weighting_details 'w=1/[\s^2^(Fo^2^)+(0.0424P)^2^+0.0000P] where P=(Fo^2^+2Fc^2^)/3'
_refine_ls_weighting_scheme calc
_refine_ls_wR_factor_all 0.0681
_refine_ls_wR_factor_obs 0.0666
_reflns_number_observed 1165
_reflns_number_total 1345
_reflns_observed_criterion >2sigma(I)
_cod_data_source_file om010101l.cif
_cod_data_source_block '[Hg{CH2C(O)Me}2]'
_cod_depositor_comments
;
The following automatic conversions were performed:

'_symmetry_cell_setting' value 'Monoclinic' changed to 'monoclinic'
according to /home/saulius/struct/CIF-dictionaries/cif_core.dic
dictionary named 'cif_core.dic' version 2.4.2 from 2011-04-26.

Automatic conversion script
Id: cif_fix_values 1715 2011-07-08 13:25:40Z adriana 

The following automatic conversions were performed:

'_refine_ls_weighting_scheme' value 'calc
w=1/[\s^2^(Fo^2^)+(0.0424P)^2^+0.0000P] where P=(Fo^2^+2Fc^2^)/3' was
changed to 'calc'. New tag '_refine_ls_weighting_details' was
created. The value of the new tag was set to
'w=1/[\s^2^(Fo^2^)+(0.0424P)^2^+0.0000P] where P=(Fo^2^+2Fc^2^)/3'.

Automatic conversion script
Id: cif_fix_values 3143 2015-03-26 13:38:13Z robertas 
;
_cod_original_sg_symbol_H-M P2(1)/c
_cod_database_code 4077298

loop_
_symmetry_equiv_pos_as_xyz
'x, y, z'
'-x, y+1/2, -z+1/2'
'-x, -y, -z'
'x, -y-1/2, z-1/2'

loop_
_atom_site_aniso_label
_atom_site_aniso_U_11
_atom_site_aniso_U_22
_atom_site_aniso_U_33
_atom_site_aniso_U_23
_atom_site_aniso_U_13
_atom_site_aniso_U_12
Hg1 0.0163(2) 0.0206(2) 0.0225(2) -0.00165(11) 0.00187(13) 0.00335(11)
O1 0.040(4) 0.064(4) 0.022(3) 0.015(3) 0.011(3) 0.013(3)
O2 0.029(3) 0.017(2) 0.021(2) 0.005(2) 0.003(2) -0.002(2)
C1 0.042(6) 0.021(3) 0.040(5) -0.002(3) 0.001(4) 0.007(4)
C2 0.012(4) 0.026(3) 0.031(4) 0.005(3) 0.006(3) 0.013(3)
C3 0.013(4) 0.050(5) 0.056(6) 0.017(5) 0.000(4) 0.000(4)
C4 0.018(4) 0.032(4) 0.020(4) -0.001(3) 0.000(3) 0.005(3)
C5 0.016(4) 0.024(3) 0.009(3) 0.000(3) -0.007(3) 0.001(3)
C6 0.026(5) 0.025(4) 0.025(4) 0.002(3) 0.007(4) 0.004(3)

loop_
_atom_site_label
_atom_site_type_symbol
_atom_site_fract_x
_atom_site_fract_y
_atom_site_fract_z
_atom_site_U_iso_or_equiv
_atom_site_thermal_displace_type
_atom_site_occupancy
_atom_site_calc_flag
_atom_site_refinement_flags
Hg1 Hg 0.90487(3) 0.28849(3) 0.58592(3) 0.02006(13) Uani 1 d .
O1 O 0.6869(8) 0.3679(7) 0.2198(6) 0.042(2) Uani 1 d .
O2 O 1.1143(6) -0.0736(5) 0.6407(5) 0.0227(12) Uani 1 d .
C1 C 0.7355(11) 0.4257(8) 0.4640(9) 0.035(2) Uani 1 d .
H1A H 0.6611(11) 0.4553(8) 0.5228(9) 0.042 Uiso 1 calc R
H1B H 0.7836(11) 0.5158(8) 0.4352(9) 0.042 Uiso 1 calc R
C2 C 0.6578(9) 0.3483(8) 0.3382(8) 0.023(2) Uani 1 d .
C3 C 0.5329(10) 0.2414(10) 0.3578(11) 0.041(2) Uani 1 d .
H3A H 0.4892(10) 0.1962(10) 0.2660(11) 0.049 Uiso 1 calc R
H3B H 0.4533(10) 0.2944(10) 0.3943(11) 0.049 Uiso 1 calc R
H3C H 0.5759(10) 0.1647(10) 0.4257(11) 0.049 Uiso 1 calc R
C4 C 1.0856(9) 0.1713(8) 0.7165(8) 0.024(2) Uani 1 d .
H4A H 1.1682(9) 0.2404(8) 0.7561(8) 0.029 Uiso 1 calc R
H4B H 1.0482(9) 0.1254(8) 0.7970(8) 0.029 Uiso 1 calc R
C5 C 1.1447(9) 0.0575(7) 0.6341(7) 0.0176(15) Uani 1 d .
C6 C 1.2513(10) 0.1074(8) 0.5409(8) 0.025(2) Uani 1 d .
H6A H 1.3562(10) 0.0850(49) 0.5873(24) 0.030 Uiso 1 calc R
H6B H 1.2403(41) 0.2136(12) 0.5252(44) 0.030 Uiso 1 calc R
H6C H 1.2271(37) 0.0562(41) 0.4492(20) 0.030 Uiso 1 calc R

loop_
_atom_type_symbol
_atom_type_description
_atom_type_scat_dispersion_real
_atom_type_scat_dispersion_imag
_atom_type_scat_source
C C 0.0033 0.0016 'International Tables Vol C Tables 4.2.6.8 and 6.1.1.4'
H H 0.0000 0.0000 'International Tables Vol C Tables 4.2.6.8 and 6.1.1.4'
O O 0.0106 0.0060 'International Tables Vol C Tables 4.2.6.8 and 6.1.1.4'
Hg Hg -2.3894 9.2266 'International Tables Vol C Tables 4.2.6.8 and 6.1.1.4'

loop_
_geom_angle_atom_site_label_1
_geom_angle_atom_site_label_2
_geom_angle_atom_site_label_3
_geom_angle
C1 Hg1 C4 174.2(3)
C2 C1 Hg1 110.3(5)
O1 C2 C1 123.0(8)
O1 C2 C3 120.1(8)
C1 C2 C3 117.0(8)
C5 C4 Hg1 110.6(5)
O2 C5 C4 123.5(7)
O2 C5 C6 119.9(6)
C4 C5 C6 116.5(6)

loop_
_geom_bond_atom_site_label_1
_geom_bond_atom_site_label_2
_geom_bond_distance
Hg1 C1 2.130(8)
Hg1 C4 2.130(7)
O1 C2 1.224(9)
O2 C5 1.227(8)
C1 C2 1.451(11)
C2 C3 1.522(12)
C4 C5 1.462(10)
C5 C6 1.499(10)
